data_4002678
loop_
_publ_author_name
'Lermer, Claudia'
'Birkhold, Susanne T.'
'Moudrakovski, Igor L.'
'Mayer, Peter'
'Schoop, Leslie M.'
'Schmidt-Mende, Lukas'
'Lotsch, Bettina V.'

_publ_section_title
;
 Toward Fluorinated Spacers for MAPI-Derived Hybrid Perovskites:
 Synthesis, Characterization, and Phase Transitions of (FC2H4NH3)2PbCl4
;
_journal_issue 18
_journal_name_full 'Chemistry of Materials'
_journal_page_first 6560
_journal_paper_doi 10.1021/acs.chemmater.6b02151
_journal_volume 28
_journal_year 2016
_chemical_formula_moiety 'Cl4 Pb, 2(C2 H7 F N)'
_chemical_formula_sum 'C4 H14 Cl4 F2 N2 Pb'
_chemical_formula_weight 477.2
_space_group_IT_number 62
_symmetry_cell_setting orthorhombic
_symmetry_Int_Tables_number 62
_symmetry_space_group_name_Hall '-P 2ac 2n'
_symmetry_space_group_name_H-M 'P n m a'
_atom_sites_solution_hydrogens geom
_atom_sites_solution_primary direct
_atom_sites_solution_secondary difmap
_audit_block_code PbCl4_C2H7FN_sv191op_lotsch
_audit_creation_method 'form98_non/compatible with shelxl97-2'
_audit_update_record 04-Jul-14
_cell_angle_alpha 90.00
_cell_angle_beta 90.00
_cell_angle_gamma 90.00
_cell_formula_units_Z 4
_cell_length_a 7.7059(3)
_cell_length_b 18.4574(7)
_cell_length_c 8.7525(3)
_cell_measurement_reflns_used 9983
_cell_measurement_temperature 173(2)
_cell_measurement_theta_max 28.3299
_cell_measurement_theta_min 3.5226
_cell_volume 1244.88(8)
_computing_cell_refinement 'APEX2 v2012.4-3 (Bruker AXS)'
_computing_data_collection 'Bruker Instrument Service v3.0.21'
_computing_data_reduction 'SAINT V8.18C (Bruker AXS Inc., 2011)'
_computing_structure_refinement
;
Sheldrick, G. M. (2008).
<i>Acta Cryst.</i> A<b>64</b>, 112--122.
;
_computing_structure_solution
;
A. Altomare, M. C. Burla, M. Camalli, G. L. Cascarano, C. Giacovazzo, A.
Guagliardi, A. G. G. Moliterni, G. Polidori, R. Spagna: SIR97: a new tool for
crystal structure determination and refinement; J. Appl. Crystallogr. 1999,
32, 115-119.
;
_diffrn_ambient_temperature 173(2)
_diffrn_detector_area_resol_mean 10.4167
_diffrn_measured_fraction_theta_full 0.995
_diffrn_measured_fraction_theta_max 0.995
_diffrn_measurement_device 'fixed-chi three-circle diffractometer'
_diffrn_measurement_device_type 'Bruker D8Venture'
_diffrn_measurement_method 'mix of phi and omega scans'
_diffrn_radiation_collimation 0.8_mm
_diffrn_radiation_monochromator 'focusing mirrors'
_diffrn_radiation_type 'Mo K\a'
_diffrn_radiation_wavelength 0.71073
_diffrn_reflns_av_R_equivalents 0.0343
_diffrn_reflns_av_sigmaI/netI 0.0119
_diffrn_reflns_limit_h_max 10
_diffrn_reflns_limit_h_min -10
_diffrn_reflns_limit_k_max 24
_diffrn_reflns_limit_k_min -24
_diffrn_reflns_limit_l_max 11
_diffrn_reflns_limit_l_min -11
_diffrn_reflns_number 38015
_diffrn_reflns_theta_full 28.34
_diffrn_reflns_theta_max 28.33
_diffrn_reflns_theta_min 3.52
_diffrn_source_current 50
_diffrn_source_power 2.5
_diffrn_source_type 'Bruker TXS'
_diffrn_source_voltage 50
_exptl_absorpt_coefficient_mu 14.398
_exptl_absorpt_correction_T_max 0.7457
_exptl_absorpt_correction_T_min 0.5530
_exptl_absorpt_correction_type multi-scan
_exptl_absorpt_process_details 'SADABS V2012/1 (Bruker AXS Inc.)'
_exptl_crystal_colour colourless
_exptl_crystal_density_diffrn 2.54604(16)
_exptl_crystal_density_method 'not measured'
_exptl_crystal_description rod
_exptl_crystal_F_000 880
_exptl_crystal_size_max 0.060
_exptl_crystal_size_mid 0.020
_exptl_crystal_size_min 0.010
_refine_diff_density_max 0.644
_refine_diff_density_min -0.424
_refine_diff_density_rms 0.097
_refine_ls_extinction_method none
_refine_ls_goodness_of_fit_ref 1.080
_refine_ls_hydrogen_treatment mixed
_refine_ls_matrix_type full
_refine_ls_number_parameters 76
_refine_ls_number_reflns 1597
_refine_ls_number_restraints 0
_refine_ls_restrained_S_all 1.080
_refine_ls_R_factor_all 0.0184
_refine_ls_R_factor_gt 0.0115
_refine_ls_shift/su_max 0.001
_refine_ls_shift/su_mean 0.000
_refine_ls_structure_factor_coef Fsqd
_refine_ls_weighting_details 'calc w=1/[\s^2^(Fo^2^)+(0.0113P)^2^+0.4700P] where P=(Fo^2^+2Fc^2^)/3'
_refine_ls_weighting_scheme calc
_refine_ls_wR_factor_gt 0.0232
_refine_ls_wR_factor_ref 0.0250
_reflns_number_gt 1362
_reflns_number_total 1597
_reflns_threshold_expression >2sigma(I)
_cod_data_source_file cm6b02151_si_002.cif
_cod_data_source_block sv191op
_cod_database_code 4002678

loop_
_symmetry_equiv_pos_as_xyz
'x, y, z'
'-x+1/2, -y, z+1/2'
'x+1/2, -y+1/2, -z+1/2'
'-x, y+1/2, -z'
'-x, -y, -z'
'x-1/2, y, -z-1/2'
'-x-1/2, y-1/2, z-1/2'
'x, -y-1/2, z'

loop_
_atom_site_label
_atom_site_type_symbol
_atom_site_fract_x
_atom_site_fract_y
_atom_site_fract_z
_atom_site_U_iso_or_equiv
_atom_site_adp_type
_atom_site_occupancy
_atom_site_symmetry_multiplicity
_atom_site_calc_flag
_atom_site_refinement_flags
C1 C 0.8636(3) 0.38566(11) 0.5302(2) 0.0180(4) Uani 1 1 d .
H1A H 0.8246 0.3351 0.5457 0.022 Uiso 1 1 calc R
H1B H 0.9842 0.3897 0.5682 0.022 Uiso 1 1 calc R
C2 C 0.8592(3) 0.40343(11) 0.3633(2) 0.0204(4) Uani 1 1 d .
H2A H 0.9196 0.3651 0.3046 0.024 Uiso 1 1 calc R
H2B H 0.7374 0.4058 0.3276 0.024 Uiso 1 1 calc R
Cl1 Cl 0.59091(9) 0.2500 0.72997(7) 0.02053(15) Uani 1 2 d S
Cl2 Cl 0.61665(9) 0.2500 0.29746(8) 0.01971(15) Uani 1 2 d S
Cl3 Cl 0.35234(6) 0.40596(3) 0.53155(5) 0.01661(10) Uani 1 1 d .
F1 F 0.94134(16) 0.47077(6) 0.33875(12) 0.0232(3) Uani 1 1 d .
N1 N 0.7499(2) 0.43540(10) 0.6183(2) 0.0174(4) Uani 1 1 d .
H1 H 0.634(3) 0.4250(14) 0.597(3) 0.037(7) Uiso 1 1 d .
H2 H 0.774(3) 0.4797(15) 0.595(3) 0.039(8) Uiso 1 1 d .
H3 H 0.773(3) 0.4291(12) 0.720(3) 0.038(7) Uiso 1 1 d .
Pb1 Pb 0.351053(11) 0.2500 0.505081(10) 0.01115(4) Uani 1 2 d S

loop_
_atom_site_aniso_label
_atom_site_aniso_U_11
_atom_site_aniso_U_22
_atom_site_aniso_U_33
_atom_site_aniso_U_23
_atom_site_aniso_U_13
_atom_site_aniso_U_12
C1 0.0181(10) 0.0151(10) 0.0208(10) 0.0022(8) 0.0007(8) 0.0027(8)
C2 0.0276(11) 0.0158(10) 0.0178(10) -0.0029(8) 0.0034(8) -0.0056(9)
Cl1 0.0161(3) 0.0290(4) 0.0166(3) 0.000 -0.0048(3) 0.000
Cl2 0.0174(3) 0.0208(4) 0.0209(3) 0.000 0.0057(3) 0.000
Cl3 0.0187(2) 0.0144(2) 0.0167(2) 0.00068(17) 0.00021(17) 0.00148(18)
F1 0.0289(6) 0.0189(6) 0.0219(6) 0.0026(5) 0.0013(5) -0.0058(6)
N1 0.0166(9) 0.0204(10) 0.0152(9) 0.0020(7) 0.0017(7) -0.0001(8)
Pb1 0.01074(5) 0.01192(5) 0.01078(5) 0.000 0.00000(4) 0.000

loop_
_atom_type_symbol
_atom_type_description
_atom_type_scat_dispersion_real
_atom_type_scat_dispersion_imag
_atom_type_scat_source
C C 0.0033 0.0016 'International Tables Vol C Tables 4.2.6.8 and 6.1.1.4'
H H 0.0000 0.0000 'International Tables Vol C Tables 4.2.6.8 and 6.1.1.4'
Cl Cl 0.1484 0.1585 'International Tables Vol C Tables 4.2.6.8 and 6.1.1.4'
F F 0.0171 0.0103 'International Tables Vol C Tables 4.2.6.8 and 6.1.1.4'
N N 0.0061 0.0033 'International Tables Vol C Tables 4.2.6.8 and 6.1.1.4'
Pb Pb -3.3944 10.1111 'International Tables Vol C Tables 4.2.6.8 and 6.1.1.4'

loop_
_geom_angle_atom_site_label_1
_geom_angle_atom_site_label_2
_geom_angle_atom_site_label_3
_geom_angle
_geom_angle_site_symmetry_1
_geom_angle_site_symmetry_3
N1 C1 C2 110.95(16) . .
N1 C1 H1A 109.4 . .
C2 C1 H1A 109.4 . .
N1 C1 H1B 109.4 . .
C2 C1 H1B 109.4 . .
H1A C1 H1B 108.0 . .
F1 C2 C1 109.35(15) . .
F1 C2 H2A 109.8 . .
C1 C2 H2A 109.8 . .
F1 C2 H2B 109.8 . .
C1 C2 H2B 109.8 . .
H2A C2 H2B 108.3 . .
Pb1 Cl1 Pb1 177.64(3) . 6_657
C1 N1 H1 109.5(16) . .
C1 N1 H2 109.9(17) . .
H1 N1 H2 111(2) . .
C1 N1 H3 108.0(14) . .
H1 N1 H3 111(2) . .
H2 N1 H3 108(2) . .
Cl1 Pb1 Cl2 88.40(2) . .
Cl1 Pb1 Cl3 86.511(9) . 8_565
Cl2 Pb1 Cl3 92.906(9) . 8_565
Cl1 Pb1 Cl3 86.511(9) . .
Cl2 Pb1 Cl3 92.906(9) . .
Cl3 Pb1 Cl3 170.787(18) 8_565 .
Cl1 Pb1 Cl1 84.041(4) . 6_557
Cl2 Pb1 Cl1 172.44(2) . 6_557
Cl3 Pb1 Cl1 86.649(9) 8_565 6_557
Cl3 Pb1 Cl1 86.649(9) . 6_557

loop_
_geom_bond_atom_site_label_1
_geom_bond_atom_site_label_2
_geom_bond_distance
_geom_bond_site_symmetry_2
C1 N1 1.485(3) .
C1 C2 1.497(3) .
C1 H1A 0.9900 .
C1 H1B 0.9900 .
C2 F1 1.412(2) .
C2 H2A 0.9900 .
C2 H2B 0.9900 .
Cl1 Pb1 2.7001(6) .
Cl1 Pb1 3.0653(6) 6_657
Cl2 Pb1 2.7369(6) .
Cl3 Pb1 2.8879(5) .
N1 H1 0.93(2) .
N1 H2 0.86(3) .
N1 H3 0.92(3) .
Pb1 Cl3 2.8878(5) 8_565
Pb1 Cl1 3.0653(6) 6_557

loop_
_geom_hbond_atom_site_label_D
_geom_hbond_atom_site_label_H
_geom_hbond_atom_site_label_A
_geom_hbond_distance_DH
_geom_hbond_distance_HA
_geom_hbond_distance_DA
_geom_hbond_angle_DHA
_geom_hbond_site_symmetry_A
N1 H1 Cl3 0.93(2) 2.27(3) 3.2026(19) 176(2) .
N1 H2 F1 0.86(3) 2.45(3) 2.967(2) 119(2) 5_766
N1 H2 Cl3 0.86(3) 2.58(3) 3.304(2) 143(2) 5_666
N1 H3 Cl3 0.92(3) 2.30(3) 3.2110(18) 175(2) 6_657

loop_
_geom_torsion_atom_site_label_1
_geom_torsion_atom_site_label_2
_geom_torsion_atom_site_label_3
_geom_torsion_atom_site_label_4
_geom_torsion
N1 C1 C2 F1 68.8(2)
